data_7013723
loop_
_publ_author_name
'Stupka, Gilles'
'Gremaud, Ludovic'
'Bernardinelli, G\'erald'
'Williams, Alan F.'

_publ_section_title
;
 Redox state switching of transition metals by deprotonation of the
 tridentate ligand 2,6-bis(imidazol-2-yl)pyridine.
;
_journal_issue 3
_journal_name_full 'Dalton transactions (Cambridge, England : 2003)'
_journal_page_first 407
_journal_page_last 412
_journal_paper_doi 10.1039/b313440g
_journal_year 2004
_chemical_formula_moiety '(C11 H9 N5)2 (P F6)2 (C2 H3 N)2 (H2 O) Ru'
_chemical_formula_sum 'C26 H26 F12 N12 O P2 Ru'
_chemical_formula_weight 913.7
_space_group_IT_number 2
_symmetry_cell_setting triclinic
_symmetry_space_group_name_Hall '-P 1'
_symmetry_space_group_name_H-M 'P -1'
_audit_conform_dict_name cif_core.dic
_audit_conform_dict_version 2.0.1
_audit_creation_date 2002-10-31
_audit_creation_method from_xtal_archive_file_using_CIFIO
_audit_update_record 2003-10-10
_cell_angle_alpha 95.093(7)
_cell_angle_beta 96.757(6)
_cell_angle_gamma 97.794(6)
_cell_formula_units_Z 2
_cell_length_a 8.0276(4)
_cell_length_b 9.0574(5)
_cell_length_c 25.5753(14)
_cell_measurement_reflns_used 7998
_cell_measurement_temperature 200
_cell_measurement_theta_max 28.06
_cell_measurement_theta_min 4.0
_cell_volume 1819.19(17)
_computing_cell_refinement 'CELL (Stoe & Cie, 1999)'
_computing_data_collection 'EXPOSE (Stoe & Cie, 1999)'
_computing_data_reduction 'XRED (Stoe & Cie, 1999)'
_computing_molecular_graphics xtal_gx3
_computing_publication_material xtal_CIFIO
_computing_structure_refinement xtal_CRYLSQ
_computing_structure_solution Multan_87
_diffrn_detector_area_resol_mean 6
_diffrn_measured_fraction_theta_full 1.0
_diffrn_measured_fraction_theta_max 1.0
_diffrn_measurement_device_type 'Stoe Ipds'
_diffrn_measurement_method \f
_diffrn_radiation_type MoK\a
_diffrn_radiation_wavelength .71073
_diffrn_reflns_av_R_equivalents .034
_diffrn_reflns_limit_h_max 10
_diffrn_reflns_limit_h_min -10
_diffrn_reflns_limit_k_max 11
_diffrn_reflns_limit_k_min -11
_diffrn_reflns_limit_l_max 33
_diffrn_reflns_limit_l_min -33
_diffrn_reflns_number 19580
_diffrn_reflns_theta_full 28.06
_diffrn_reflns_theta_max 28.06
_diffrn_standards_decay_% 0
_exptl_absorpt_coefficient_mu .622
_exptl_absorpt_correction_T_max .9689
_exptl_absorpt_correction_T_min .8714
_exptl_absorpt_correction_type numerical
_exptl_absorpt_process_details 'XRED; Stoe & Cie, 1999'
_exptl_crystal_colour violet
_exptl_crystal_density_diffrn 1.668
_exptl_crystal_density_meas ?
_exptl_crystal_description plate
_exptl_crystal_size_max .26
_exptl_crystal_size_mid .22
_exptl_crystal_size_min .05
_refine_diff_density_max .899
_refine_diff_density_min -.99
_refine_ls_extinction_method none
_refine_ls_goodness_of_fit_ref 1.57(1)
_refine_ls_hydrogen_treatment refxyz
_refine_ls_number_parameters 553
_refine_ls_number_reflns 5855
_refine_ls_R_factor_gt .045
_refine_ls_shift/su_max .10
_refine_ls_structure_factor_coef F
_refine_ls_weighting_details \w=1/[\s^2^(Fo)+0.00015(Fo^2^)]
_refine_ls_weighting_scheme calc
_refine_ls_wR_factor_ref .045
_reflns_number_gt 5735
_reflns_number_total 8123
_reflns_threshold_expression 'refl observed if Fo > 3.99 \s(Fo)'
_cod_data_source_file b313440g.txt
_cod_data_source_block UPKA
_cod_depositor_comments
;
The following automatic conversions were performed:

'_exptl_crystal_density_meas' value 'not_measured' was changed to '?'
- the value is perceived as not measured.

Automatic conversion script
Id: cif_fix_values 3008 2015-01-20 13:52:24Z robertas 
;
_cod_original_cell_volume 1819.19(18)
_cod_database_code 7013723

loop_
_symmetry_equiv_pos_as_xyz
+x,+y,+z
-x,-y,-z

loop_
_atom_site_label
_atom_site_fract_x
_atom_site_fract_y
_atom_site_fract_z
_atom_site_U_iso_or_equiv
_atom_site_occupancy
_atom_site_adp_type
Ru .42730(9) .42192(7) .74220(3) .0285(3) 1.00000 Uani
N1a .3561(8) .4360(6) .6650(3) .032(3) 1.00000 Uani
N2a .6233(9) .3403(6) .7077(3) .033(3) 1.00000 Uani
N3a .7246(11) .2730(8) .6343(3) .044(4) 1.00000 Uani
N4a .1999(9) .5051(7) .7444(3) .034(3) 1.00000 Uani
N5a -.0121(9) .5917(8) .7014(4) .041(4) 1.00000 Uani
C1a .4541(10) .3917(7) .6285(3) .033(4) 1.00000 Uani
C2a .4070(13) .3984(9) .5748(4) .045(4) 1.00000 Uani
C3a .2556(14) .4507(10) .5596(4) .053(5) 1.00000 Uani
C4a .1557(12) .4955(9) .5966(4) .048(4) 1.00000 Uani
C5a .2085(10) .4893(8) .6500(3) .036(4) 1.00000 Uani
C6a .6024(10) .3377(7) .6550(3) .034(4) 1.00000 Uani
C7a .7643(11) .2716(8) .7204(4) .041(4) 1.00000 Uani
C8a .8256(12) .2301(9) .6751(4) .046(4) 1.00000 Uani
C9a .1296(10) .5282(7) .6960(3) .034(4) 1.00000 Uani
C10a .1018(11) .5556(8) .7802(4) .039(4) 1.00000 Uani
C11a -.0298(12) .6092(9) .7533(4) .045(5) 1.00000 Uani
N1b .4939(9) .4101(7) .8192(3) .035(3) 1.00000 Uani
N2b .5530(8) .6376(6) .7671(3) .033(3) 1.00000 Uani
N3b .6759(10) .8008(8) .8334(4) .050(4) 1.00000 Uani
N4b .3254(9) .2029(7) .7498(3) .038(3) 1.00000 Uani
N5b .2869(12) .0244(8) .8014(5) .061(5) 1.00000 Uani
C1b .5781(11) .5330(9) .8506(3) .041(4) 1.00000 Uani
C2b .6255(14) .5274(11) .9042(4) .057(5) 1.00000 Uani
C3b .5834(17) .3928(14) .9253(4) .073(7) 1.00000 Uani
C4b .4965(14) .2677(11) .8931(4) .060(6) 1.00000 Uani
C5b .4499(12) .2794(9) .8404(4) .042(4) 1.00000 Uani
C6b .6040(10) .6573(8) .8194(3) .038(4) 1.00000 Uani
C7b .5935(11) .7752(8) .7484(4) .041(4) 1.00000 Uani
C8b .6689(12) .8741(9) .7893(5) .053(5) 1.00000 Uani
C9b .3564(11) .1676(8) .7994(4) .043(4) 1.00000 Uani
C10b .2355(12) .0780(9) .7201(4) .051(5) 1.00000 Uani
C11b .2122(15) -.0329(10) .7520(5) .064(6) 1.00000 Uani
P1c .7772(5) .8133(3) .59513(11) .0637(14) 1.00000 Uani
F1c .9141(14) .8652(8) .6438(4) .140(6) 1.00000 Uani
F2c .6338(12) .7570(10) .5472(3) .114(6) 1.00000 Uani
F3c .8184(18) .9721(9) .5767(4) .151(8) 1.00000 Uani
F4c .7482(11) .6542(8) .6163(4) .123(6) 1.00000 Uani
F5c .6470(15) .8797(14) .6266(5) .152(8) 1.00000 Uani
F6c .9105(14) .7541(11) .5620(5) .146(8) 1.00000 Uani
P1d .2089(4) .8190(3) .93081(9) .0523(12) 1.00000 Uani
F1d .3191(18) .8077(18) .8830(5) .085(8) .60000 Uani
F2d .105(3) .844(3) .9773(5) .117(10) .60000 Uani
F3d .3736(19) .910(3) .9660(8) .160(14) .60000 Uani
F4d .0505(19) .7344(19) .8960(7) .117(10) .60000 Uani
F5d .262(4) .6756(18) .9480(10) .170(17) .60000 Uani
F6d .166(4) .970(2) .9126(11) .19(3) .60000 Uani
F1d' .341(4) .930(4) .9140(13) .17(3) .40000 Uani
F2d' .067(4) .702(3) .9480(13) .15(3) .40000 Uani
F3d' .319(3) .818(3) .9829(7) .111(16) .40000 Uani
F4d' .095(3) .820(3) .8768(8) .091(13) .40000 Uani
F5d' .289(3) .687(3) .9073(10) .111(15) .40000 Uani
F6d' .121(4) .947(3) .9533(10) .111(15) .40000 Uani
N1e -.078(3) .2068(15) .8462(6) .135(10) 1.00000 Uani
C1e -.0123(18) .2593(13) .8852(6) .076(7) 1.00000 Uani
C2e .076(2) .3245(14) .9364(6) .092(8) 1.00000 Uani
N1f .2443(15) .7522(11) .4789(4) .080(6) 1.00000 Uani
C1f .2598(16) .8423(12) .5132(5) .064(6) 1.00000 Uani
C2f .2798(18) .9602(14) .5562(6) .086(8) 1.00000 Uani
O1w .7331(12) .8991(12) .9414(4) .109(6) 1.00000 Uani
H03a .741(13) .264(10) .608(4) .04000 1.00000 Uiso
H05a -.056(12) .613(10) .679(4) .04000 1.00000 Uiso
H2a .47685 .36700 .54853 .04000 1.00000 Uiso
H3a .22004 .45595 .52217 .04000 1.00000 Uiso
H4a .04871 .53132 .58552 .04000 1.00000 Uiso
H7a .81242 .25556 .75618 .04000 1.00000 Uiso
H8a .92473 .17878 .67217 .04000 1.00000 Uiso
H10a .12218 .55341 .81866 .04000 1.00000 Uiso
H11a -.12078 .65256 .76907 .04000 1.00000 Uiso
H03b .705(12) .823(10) .861(4) .04000 1.00000 Uiso
H05b .297(12) -.015(10) .826(4) .04000 1.00000 Uiso
H2b .68641 .61574 .92667 .04000 1.00000 Uiso
H3b .61542 .38576 .96300 .04000 1.00000 Uiso
H4b .47076 .17281 .90790 .04000 1.00000 Uiso
H7b .57084 .79604 .71137 .04000 1.00000 Uiso
H8b .71181 .98026 .78795 .04000 1.00000 Uiso
H10b .19564 .06977 .68218 .04000 1.00000 Uiso
H11b .15271 -.13509 .74172 .04000 1.00000 Uiso
H21e .12874 .25003 .95394 .05000 1.00000 Uiso
H22e .16048 .40586 .93169 .05000 1.00000 Uiso
H23e -.00443 .36197 .95751 .05000 1.00000 Uiso
H21f .27717 .91581 .58955 .05000 1.00000 Uiso
H22f .38602 1.02284 .55717 .05000 1.00000 Uiso
H23f .18789 1.01940 .55154 .05000 1.00000 Uiso
H1w .84679 .93903 .95211 .04000 1.00000 Uiso
H2w .66177 .95810 .95885 .04000 1.00000 Uiso

loop_
_atom_site_aniso_label
_atom_site_aniso_U_11
_atom_site_aniso_U_22
_atom_site_aniso_U_33
_atom_site_aniso_U_12
_atom_site_aniso_U_13
_atom_site_aniso_U_23
Ru .0284(4) .0288(3) .0281(3) .0038(2) .0025(3) .00442(19)
N1a .033(4) .027(3) .034(4) .002(3) .001(3) .003(3)
N2a .036(4) .027(3) .035(4) .003(3) .002(3) .005(3)
N3a .046(5) .044(4) .044(4) .011(3) .014(4) -.002(4)
N4a .031(4) .033(3) .038(4) .002(3) .006(3) .004(3)
N5a .030(4) .039(4) .055(5) .007(3) -.000(4) .009(3)
C1a .040(5) .030(4) .028(4) .003(3) .004(4) .003(3)
C2a .060(6) .043(4) .032(4) .007(4) .006(4) .002(4)
C3a .072(7) .053(5) .034(5) .012(5) -.006(5) .007(4)
C4a .053(6) .047(5) .042(5) .014(4) -.008(5) .006(4)
C5a .036(5) .034(4) .036(4) .005(3) -.005(4) .006(3)
C6a .035(5) .029(4) .036(4) .004(3) .007(4) -.001(3)
C7a .035(5) .033(4) .052(5) .008(4) -.004(4) .004(4)
C8a .042(6) .039(4) .059(6) .014(4) .005(5) -.001(4)
C9a .028(5) .030(4) .043(5) .005(3) -.001(4) .005(3)
C10a .033(5) .037(4) .048(5) .002(4) .013(4) .002(4)
C11a .038(6) .039(4) .062(6) .007(4) .018(5) .003(4)
N1b .030(4) .042(4) .035(4) .008(3) .005(3) .007(3)
N2b .033(4) .032(3) .036(4) .006(3) .008(3) .004(3)
N3b .050(5) .043(4) .049(5) .002(4) -.000(4) -.016(4)
N4b .033(4) .035(3) .047(4) .004(3) .007(4) .009(3)
N5b .065(6) .042(4) .083(7) .005(4) .022(6) .031(4)
C1b .037(5) .054(5) .031(4) .009(4) .001(4) -.002(4)
C2b .063(7) .068(6) .037(5) .015(5) -.003(5) .002(4)
C3b .086(9) .101(8) .036(5) .029(7) .002(6) .020(6)
C4b .070(8) .066(6) .048(6) .014(5) .010(6) .025(5)
C5b .045(6) .048(5) .039(5) .011(4) .009(4) .019(4)
C6b .032(5) .041(4) .036(4) .004(3) -.000(4) -.005(3)
C7b .039(5) .033(4) .054(5) .006(4) .010(4) .009(4)
C8b .049(6) .032(4) .075(7) .003(4) .009(5) -.001(4)
C9b .043(6) .036(4) .054(5) .007(4) .013(5) .018(4)
C10b .045(6) .037(4) .065(6) -.002(4) .003(5) .001(4)
C11b .066(7) .034(5) .090(8) -.003(4) .012(6) .007(5)
P1c .095(3) .0535(13) .0485(14) .0314(14) .0062(14) .0132(11)
F1c .188(10) .071(5) .126(7) -.028(5) -.076(7) .026(5)
F2c .132(8) .149(7) .064(5) .059(6) -.021(5) .008(5)
F3c .291(15) .081(5) .109(7) .077(7) .055(8) .046(5)
F4c .114(7) .074(4) .156(8) -.031(4) -.065(6) .050(5)
F5c .142(10) .212(11) .116(8) .069(8) .047(7) -.006(8)
F6c .122(8) .133(7) .190(11) .040(6) .055(8) -.023(7)
P1d .0691(19) .0468(12) .0402(12) .0031(11) .0109(12) .0043(10)
F1d .087(10) .117(10) .066(7) .030(8) .038(7) .020(7)
F2d .109(13) .169(16) .056(8) -.040(12) .042(8) -.023(9)
F3d .080(11) .203(17) .16(2) -.032(11) .024(11) -.118(17)
F4d .070(9) .165(15) .092(13) -.013(10) .009(9) -.062(11)
F5d .25(3) .087(10) .18(3) .043(13) .00(3) .079(13)
F6d .27(4) .115(13) .27(3) .119(17) .18(3) .104(17)
F1d' .14(3) .15(3) .18(3) -.09(3) -.05(3) .11(3)
F2d' .14(3) .105(16) .21(4) -.016(16) .10(3) .04(2)
F3d' .17(3) .098(16) .062(11) .045(16) -.042(15) .022(11)
F4d' .095(18) .094(14) .073(13) .010(11) -.022(12) .008(11)
F5d' .13(2) .112(17) .093(16) .062(16) .010(16) -.020(14)
F6d' .13(3) .098(16) .093(17) .064(16) -.030(16) -.050(14)
N1e .185(16) .110(10) .095(10) .013(10) -.032(11) .011(8)
C1e .091(10) .065(7) .071(8) .008(6) .003(7) .014(6)
C2e .115(12) .079(8) .079(9) .008(8) .016(8) .007(7)
N1f .115(9) .081(6) .056(6) .043(6) .025(6) .011(5)
C1f .080(9) .068(6) .053(6) .028(6) .020(6) .013(5)
C2f .093(11) .085(8) .081(9) .010(7) .023(8) -.006(7)
O1w .089(7) .138(8) .082(6) .017(6) -.014(6) -.060(6)

loop_
_atom_type_symbol
_atom_type_scat_source
_atom_type_scat_dispersion_real
_atom_type_scat_dispersion_imag
C Int._Tables_Vol_IV_Tables_2.2B_and_2.3.1 .002 .002
H Int._Tables_Vol_IV_Tables_2.2B_and_2.3.1 0 0
N Int._Tables_Vol_IV_Tables_2.2B_and_2.3.1 .004 .003
O Int._Tables_Vol_IV_Tables_2.2B_and_2.3.1 .008 .006
F Int._Tables_Vol_IV_Tables_2.2B_and_2.3.1 .014 .01
P Int._Tables_Vol_IV_Tables_2.2B_and_2.3.1 .09 .095
Ru Int._Tables_Vol_IV_Tables_2.2B_and_2.3.1 -1.42 .836

loop_
_geom_angle_atom_site_label_1
_geom_angle_atom_site_label_2
_geom_angle_atom_site_label_3
_geom_angle_site_symmetry_1
_geom_angle_site_symmetry_2
_geom_angle_site_symmetry_3
_geom_angle
N1a Ru N2a . . . 78.2(3)
N1a Ru N4a . . . 78.6(3)
N1a Ru N1b . . . 178.8(3)
N1a Ru N2b . . . 101.5(3)
N1a Ru N4b . . . 101.6(3)
N2a Ru N4a . . . 156.8(3)
N2a Ru N1b . . . 103.0(3)
N2a Ru N2b . . . 97.3(3)
N2a Ru N4b . . . 88.9(3)
N4a Ru N1b . . . 100.3(3)
N4a Ru N2b . . . 88.4(3)
N4a Ru N4b . . . 94.7(3)
N1b Ru N2b . . . 78.2(3)
N1b Ru N4b . . . 78.6(3)
N2b Ru N4b . . . 156.8(3)
Ru N1a C1a . . . 119.8(5)
Ru N1a C5a . . . 119.3(6)
C1a N1a C5a . . . 120.9(7)
Ru N2a C6a . . . 112.7(6)
Ru N2a C7a . . . 140.8(6)
C6a N2a C7a . . . 106.1(7)
C6a N3a C8a . . . 107.5(8)
C6a N3a H03a . . . 130(9)
C8a N3a H03a . . . 123(9)
Ru N4a C9a . . . 112.0(6)
Ru N4a C10a . . . 140.1(6)
C9a N4a C10a . . . 107.6(7)
C9a N5a C11a . . . 108.5(8)
C9a N5a H05a . . . 118(9)
C11a N5a H05a . . . 133(9)
N1a C1a C2a . . . 121.1(8)
N1a C1a C6a . . . 109.7(7)
C2a C1a C6a . . . 129.2(8)
C1a C2a C3a . . . 117.9(9)
C2a C3a C4a . . . 121.1(8)
C3a C4a C5a . . . 119.3(9)
N1a C5a C4a . . . 119.7(8)
N1a C5a C9a . . . 109.7(7)
C4a C5a C9a . . . 130.6(8)
N2a C6a N3a . . . 110.4(7)
N2a C6a C1a . . . 119.5(7)
N3a C6a C1a . . . 129.9(7)
N2a C7a C8a . . . 108.6(8)
N3a C8a C7a . . . 107.4(8)
N4a C9a N5a . . . 108.2(7)
N4a C9a C5a . . . 120.4(7)
N5a C9a C5a . . . 131.4(8)
N4a C10a C11a . . . 108.3(8)
N5a C11a C10a . . . 107.4(8)
Ru N1b C1b . . . 120.1(6)
Ru N1b C5b . . . 119.7(5)
C1b N1b C5b . . . 120.2(7)
Ru N2b C6b . . . 112.1(5)
Ru N2b C7b . . . 141.2(6)
C6b N2b C7b . . . 106.5(6)
C6b N3b C8b . . . 108.2(7)
C6b N3b H03b . . . 117(7)
C8b N3b H03b . . . 134(7)
Ru N4b C9b . . . 112.3(5)
Ru N4b C10b . . . 140.6(7)
C9b N4b C10b . . . 107.1(7)
C9b N5b C11b . . . 108.4(9)
C9b N5b H05b . . . 123(6)
C11b N5b H05b . . . 129(6)
N1b C1b C2b . . . 121.1(8)
N1b C1b C6b . . . 109.6(7)
C2b C1b C6b . . . 129.3(7)
C1b C2b C3b . . . 118.2(8)
C2b C3b C4b . . . 120.6(9)
C3b C4b C5b . . . 119.0(9)
N1b C5b C4b . . . 120.8(7)
N1b C5b C9b . . . 109.6(7)
C4b C5b C9b . . . 129.6(8)
N2b C6b N3b . . . 109.2(7)
N2b C6b C1b . . . 119.9(6)
N3b C6b C1b . . . 130.9(8)
N2b C7b C8b . . . 108.4(8)
N3b C8b C7b . . . 107.6(7)
N4b C9b N5b . . . 109.0(8)
N4b C9b C5b . . . 119.7(7)
N5b C9b C5b . . . 131.2(9)
N4b C10b C11b . . . 108.6(9)
N5b C11b C10b . . . 106.9(8)
F1c P1c F2c . . . 177.7(6)
F1c P1c F3c . . . 87.8(5)
F1c P1c F4c . . . 88.4(5)
F1c P1c F5c . . . 88.5(6)
F1c P1c F6c . . . 91.7(6)
F2c P1c F3c . . . 94.0(6)
F2c P1c F4c . . . 89.9(5)
F2c P1c F5c . . . 90.2(6)
F2c P1c F6c . . . 89.7(6)
F3c P1c F4c . . . 175.9(6)
F3c P1c F5c . . . 86.4(7)
F3c P1c F6c . . . 90.6(7)
F4c P1c F5c . . . 95.0(6)
F4c P1c F6c . . . 88.0(6)
F5c P1c F6c . . . 177.0(7)
F1d P1d F2d . . . 175.2(10)
F1d P1d F3d . . . 87.8(9)
F1d P1d F4d . . . 91.5(8)
F1d P1d F5d . . . 89.7(12)
F1d P1d F6d . . . 87.7(13)
F2d P1d F3d . . . 89.8(9)
F2d P1d F4d . . . 90.8(9)
F2d P1d F5d . . . 94.4(13)
F2d P1d F6d . . . 88.1(13)
F3d P1d F4d . . . 178.5(10)
F3d P1d F5d . . . 89.3(11)
F3d P1d F6d . . . 88.2(12)
F4d P1d F5d . . . 92.0(11)
F4d P1d F6d . . . 90.5(11)
F5d P1d F6d . . . 176.5(14)
F1d' P1d F2d' . . . 179.3(16)
F1d' P1d F3d' . . . 90.1(14)
F1d' P1d F4d' . . . 89.8(14)
F1d' P1d F5d' . . . 91.7(15)
F1d' P1d F6d' . . . 90.5(15)
F2d' P1d F3d' . . . 90.6(14)
F2d' P1d F4d' . . . 89.5(13)
F2d' P1d F5d' . . . 88.5(14)
F2d' P1d F6d' . . . 89.3(14)
F3d' P1d F4d' . . . 180.0(12)
F3d' P1d F5d' . . . 89.4(12)
F3d' P1d F6d' . . . 92.3(13)
F4d' P1d F5d' . . . 90.6(12)
F4d' P1d F6d' . . . 87.7(13)
F5d' P1d F6d' . . . 177.2(12)
N1e C1e C2e . . . 178.5(16)
N1f C1f C2f . . . 178.6(13)

loop_
_geom_bond_atom_site_label_1
_geom_bond_atom_site_label_2
_geom_bond_site_symmetry_1
_geom_bond_site_symmetry_2
_geom_bond_distance
Ru N1a . . 2.010(6)
Ru N2a . . 2.081(7)
Ru N4a . . 2.072(7)
Ru N1b . . 1.994(7)
Ru N2b . . 2.081(6)
Ru N4b . . 2.075(6)
N1a C1a . . 1.357(11)
N1a C5a . . 1.366(11)
N2a C6a . . 1.335(10)
N2a C7a . . 1.384(11)
N3a C6a . . 1.345(12)
N3a C8a . . 1.364(12)
N3a H03a . . .70(10)
N4a C9a . . 1.345(10)
N4a C10a . . 1.362(11)
N5a C9a . . 1.359(11)
N5a C11a . . 1.348(13)
N5a H05a . . .69(10)
C1a C2a . . 1.390(11)
C1a C6a . . 1.463(11)
C2a C3a . . 1.389(15)
C3a C4a . . 1.380(14)
C4a C5a . . 1.389(12)
C5a C9a . . 1.440(12)
C7a C8a . . 1.352(13)
C10a C11a . . 1.361(12)
N1b C1b . . 1.361(9)
N1b C5b . . 1.366(10)
N2b C6b . . 1.341(10)
N2b C7b . . 1.385(10)
N3b C6b . . 1.347(10)
N3b C8b . . 1.357(14)
N3b H03b . . .73(9)
N4b C9b . . 1.338(12)
N4b C10b . . 1.369(10)
N5b C9b . . 1.348(11)
N5b C11b . . 1.358(15)
N5b H05b . . .76(10)
C1b C2b . . 1.387(12)
C1b C6b . . 1.444(12)
C2b C3b . . 1.392(16)
C3b C4b . . 1.389(14)
C4b C5b . . 1.374(13)
C5b C9b . . 1.453(11)
C7b C8b . . 1.342(12)
C10b C11b . . 1.356(14)
P1c F1c . . 1.553(10)
P1c F2c . . 1.577(8)
P1c F3c . . 1.558(9)
P1c F4c . . 1.581(8)
P1c F5c . . 1.544(13)
P1c F6c . . 1.561(13)
P1d F1d . . 1.596(14)
P1d F2d . . 1.548(16)
P1d F3d . . 1.591(15)
P1d F4d . . 1.531(14)
P1d F5d . . 1.506(19)
P1d F6d . . 1.55(3)
P1d F1d' . . 1.49(3)
P1d F2d' . . 1.58(3)
P1d F3d' . . 1.512(19)
P1d F4d' . . 1.57(2)
P1d F5d' . . 1.54(3)
P1d F6d' . . 1.54(3)
N1e C1e . . 1.108(19)
C1e C2e . . 1.447(18)
N1f C1f . . 1.128(14)
C1f C2f . . 1.441(16)

loop_
_geom_hbond_atom_site_label_D
_geom_hbond_atom_site_label_H
_geom_hbond_atom_site_label_A
_geom_hbond_site_symmetry_D
_geom_hbond_site_symmetry_H
_geom_hbond_site_symmetry_A
_geom_hbond_distance_DH
_geom_hbond_distance_HA
_geom_hbond_distance_DA
_geom_hbond_angle_DHA
N3a H03a N1f . . 2_666 0.70(10) 2.23(9) 2.925(12) 171(11)
N5a H05a F4c . . 1_455 0.69(9) 2.21(9) 2.880(11) 165(10)
N3b H03b O1w . . . 0.73(9) 2.07(9) 2.790(12) 167(10)
N5b H05b F1d . . 1_545 0.76(9) 2.27(9) 3.002(17) 163(9)

loop_
_geom_torsion_atom_site_label_1
_geom_torsion_atom_site_label_2
_geom_torsion_atom_site_label_3
_geom_torsion_atom_site_label_4
_geom_torsion_site_symmetry_1
_geom_torsion_site_symmetry_2
_geom_torsion_site_symmetry_3
_geom_torsion_site_symmetry_4
_geom_torsion
C5a N1a C1a C2a . . . . -.4(10)
C5a N1a C1a C6a . . . . -179.2(6)
C1a N1a C5a C4a . . . . 1.4(10)
C1a N1a C5a C9a . . . . -180.0(6)
C7a N2a C6a N3a . . . . -.9(8)
C7a N2a C6a C1a . . . . 175.0(6)
C6a N2a C7a C8a . . . . .3(8)
C8a N3a C6a N2a . . . . 1.1(8)
C8a N3a C6a C1a . . . . -174.3(7)
C6a N3a C8a C7a . . . . -.9(9)
C10a N4a C9a N5a . . . . -.4(8)
C10a N4a C9a C5a . . . . 178.3(6)
C9a N4a C10a C11a . . . . .3(8)
C11a N5a C9a N4a . . . . .4(8)
C11a N5a C9a C5a . . . . -178.2(7)
C9a N5a C11a C10a . . . . -.2(8)
N1a C1a C2a C3a . . . . -.5(11)
C6a C1a C2a C3a . . . . 178.0(7)
N1a C1a C6a N2a . . . . -.9(9)
N1a C1a C6a N3a . . . . 174.2(7)
C2a C1a C6a N2a . . . . -179.6(7)
C2a C1a C6a N3a . . . . -4.5(12)
C1a C2a C3a C4a . . . . .4(12)
C2a C3a C4a C5a . . . . .6(12)
C3a C4a C5a N1a . . . . -1.5(11)
C3a C4a C5a C9a . . . . -179.7(8)
N1a C5a C9a N4a . . . . -2.1(9)
N1a C5a C9a N5a . . . . 176.2(7)
C4a C5a C9a N4a . . . . 176.3(7)
C4a C5a C9a N5a . . . . -5.4(13)
N2a C7a C8a N3a . . . . .4(9)
N4a C10a C11a N5a . . . . -.1(9)
C5b N1b C1b C2b . . . . 1.9(13)
C5b N1b C1b C6b . . . . -177.8(8)
C1b N1b C5b C4b . . . . -3.0(14)
C1b N1b C5b C9b . . . . 178.0(8)
C7b N2b C6b N3b . . . . -.7(10)
C7b N2b C6b C1b . . . . 179.6(8)
C6b N2b C7b C8b . . . . .5(10)
C8b N3b C6b N2b . . . . .6(11)
C8b N3b C6b C1b . . . . -179.7(10)
C6b N3b C8b C7b . . . . -.3(11)
C10b N4b C9b N5b . . . . -.5(11)
C10b N4b C9b C5b . . . . -179.6(9)
C9b N4b C10b C11b . . . . .1(11)
C11b N5b C9b N4b . . . . .8(12)
C11b N5b C9b C5b . . . . 179.7(11)
C9b N5b C11b C10b . . . . -.7(13)
N1b C1b C2b C3b . . . . -.5(15)
C6b C1b C2b C3b . . . . 179.2(11)
N1b C1b C6b N2b . . . . -2.6(12)
N1b C1b C6b N3b . . . . 177.8(9)
C2b C1b C6b N2b . . . . 177.6(10)
C2b C1b C6b N3b . . . . -2.0(17)
C1b C2b C3b C4b . . . . .2(18)
C2b C3b C4b C5b . . . . -1.2(19)
C3b C4b C5b N1b . . . . 2.6(16)
C3b C4b C5b C9b . . . . -178.6(11)
N1b C5b C9b N4b . . . . -.6(12)
N1b C5b C9b N5b . . . . -179.5(10)
C4b C5b C9b N4b . . . . -179.5(10)
C4b C5b C9b N5b . . . . 1.6(18)
N2b C7b C8b N3b . . . . -.2(11)
N4b C10b C11b N5b . . . . .4(13)
